data_7063404
loop_
_publ_author_name
'Pal, M. K.'
'Wadawale, A. P.'
'Dey, S.'

_publ_section_title
;
 Bimetallic Pd/Cu complexes of pyridylchalcogenolates and their catalytic
 activity in the Sonogashira reaction
;
_journal_issue 36
_journal_name_full 'New Journal of Chemistry'
_journal_page_first 15823
_journal_page_last 15829
_journal_paper_doi 10.1039/D4NJ02694B
_journal_volume 48
_journal_year 2024
_chemical_formula_sum 'C118 H98 Cl2 Cu2 N2 P6 Pd S2'
_chemical_formula_weight 2098.30
_space_group_crystal_system triclinic
_space_group_IT_number 2
_space_group_name_Hall '-P 1'
_space_group_name_H-M_alt 'P -1'
_atom_sites_solution_hydrogens geom
_atom_sites_solution_primary iterative
_atom_sites_solution_secondary difmap
_audit_creation_method SHELXL-2017/1
_audit_update_record
;
2024-04-11 deposited with the CCDC.	2024-08-14 downloaded from the CCDC.
;
_cell_angle_alpha 69.4180(10)
_cell_angle_beta 78.0530(10)
_cell_angle_gamma 83.5570(10)
_cell_formula_units_Z 1
_cell_length_a 11.68270(10)
_cell_length_b 14.22020(10)
_cell_length_c 16.74980(10)
_cell_measurement_reflns_used 24515
_cell_measurement_temperature 298(2)
_cell_measurement_theta_max 76.8090
_cell_measurement_theta_min 2.8840
_cell_volume 2546.24(4)
_computing_cell_refinement 'CrysAlisPro 1.171.40.57a (Rigaku OD, 2019)'
_computing_data_collection 'CrysAlisPro 1.171.40.57a (Rigaku OD, 2019)'
_computing_data_reduction 'CrysAlisPro 1.171.40.57a (Rigaku OD, 2019)'
_computing_structure_refinement 'SHELXL-2017/1 (Sheldrick, 2017)'
_computing_structure_solution 'OLEX 1.2'
_diffrn_ambient_temperature 298(2)
_diffrn_detector 'Hybrid Pixel Array Detector'
_diffrn_detector_area_resol_mean 10.0000
_diffrn_detector_type HyPix
_diffrn_measured_fraction_theta_full 0.998
_diffrn_measured_fraction_theta_max 0.963
_diffrn_measurement_details
;
List of Runs (angles in degrees, time in seconds):

  # Type    Start    End  Width  t~exp~   \w     \q     \k     \f   Frames
#--------------------------------------------------------------------------
  1  \w    -24.00  62.00   0.50    0.05    --   47.70 -56.00 100.00  172
  2  \w     34.00  95.00   0.50    0.05    --   47.70-125.00 120.00  122
  3  \w     35.00  62.00   0.50    0.20    --  107.74 -56.00 100.00   54
  4  \w     39.00  64.00   0.50    0.20    --  107.74 -57.00 120.00   50
  5  \w     62.00  88.00   0.50    0.20    --  107.74 -99.00 150.00   52
  6  \w     49.00  91.00   0.50    0.20    --  107.74 -99.00 120.00   84
  7  \w     39.00  98.00   0.50    0.20    --  107.74 -99.00  90.00  118
  8  \w     76.00 103.00   0.50    0.20    --  107.74 -99.00  30.00   54
  9  \w     47.00  81.00   0.50    0.20    --  107.74 -77.00 -60.00   68
 10  \w     81.00 106.00   0.50    0.20    --  107.74 -99.00 -90.00   50
 11  \w     91.00 116.00   0.50    0.20    --  107.74-131.00-114.81   50
 12  \w     73.00 108.00   0.50    0.20    --  107.74-125.00-150.00   70
 13  \w     81.00 111.00   0.50    0.20    --  107.74-125.00-120.00   60
 14  \w     79.00 105.00   0.50    0.20    --  107.74 -77.00-180.00   52
 15  \w     76.00 106.00   0.50    0.20    --  107.74 -77.00-120.00   60
 16  \w     45.00  71.00   0.50    0.20    --  107.74-131.00-114.81   52
 17  \w     35.00 110.00   0.50    0.20    --  107.74-125.00 -30.00  150
 18  \w     46.00 107.00   0.50    0.20    --  107.74-104.00  20.41  122
 19  \w     43.00 108.00   0.50    0.20    --  107.74-125.00  90.00  130
 20  \w     96.00 177.00   0.50    0.20    --  107.74  19.00  30.00  162
 21  \w    151.00 177.00   0.50    0.20    --  107.74  57.00  30.00   52
 22  \w    147.00 177.00   0.50    0.20    --  107.74 125.00  90.00   60
 23  \w    133.00 175.00   0.50    0.20    --  107.74  37.00 120.00   84
 24  \w    116.00 178.00   0.50    0.20    --  107.74  19.00   0.00  124
 25  \w    129.00 155.00   0.50    0.20    --  107.74  56.00-116.00   52
 26  \w     72.00 119.00   0.50    0.05    --   47.70  56.00-116.00   94
 27  \w     96.00 176.00   0.50    0.20    --  107.74 125.00  30.00  160
 28  \w     95.00 175.00   0.50    0.20    --  107.74  37.00  90.00  160
 29  \w     96.00 125.00   0.50    0.20    --  107.74 125.00  90.00   58
 30  \w     93.00 140.00   0.50    0.20    --  107.74  57.00  30.00   94
 31  \w     95.00 127.00   0.50    0.20    --  107.74  37.00 120.00   64
 32  \w     35.00  67.00   0.50    0.20    --  107.74 -77.00-120.00   64
 33  \w     35.00  65.00   0.50    0.20    --  107.74 -57.00-180.00   60
 34  \w     35.00  71.00   0.50    0.20    --  107.74 -77.00-180.00   72
 35  \w     35.00  61.00   0.50    0.20    --  107.74-125.00-150.00   52
 36  \w    -20.00  15.00   0.50    0.05    --   47.70 -19.00-180.00   70
 37  \w    -57.00  23.00   0.50    0.05    --  -47.70  56.00-116.00  160
 38  \w    -42.00  14.00   0.50    0.05    --  -47.70  37.00 -30.00  112
 39  \w    -42.00 -13.00   0.50    0.20    --  -86.25  37.00-120.00   58
 40  \w    -51.00 -15.00   0.50    0.20    --  -86.25  56.00-116.00   72
 41  \w    -40.00 -15.00   0.50    0.20    --  -86.25  37.00 -30.00   50
 42  \w    -40.00 -15.00   0.50    0.20    --  -86.25  37.00   0.00   50
 43  \w    -39.00 -14.00   0.50    0.20    --  -86.25  37.00  90.00   50
 44  \w    -64.00 -23.00   0.50    0.20    --  -86.25  57.00  60.00   82
 45  \w   -119.00 -56.00   0.50    0.05    --  -47.70 -56.00 100.00  126
 46  \w   -108.00 -83.00   0.50    0.05    --  -47.70-125.00-150.00   50
 47  \w   -118.00 -93.00   0.50    0.05    --  -47.70-125.00-180.00   50
 48  \w   -113.00 -74.00   0.50    0.05    --  -47.70-125.00  30.00   78
 49  \w   -156.00-120.00   0.50    0.20    --  -86.25 -56.00 100.00   72
;
_diffrn_measurement_device 'four-circle diffractometer'
_diffrn_measurement_device_type 'XtaLAB Synergy, Dualflex, HyPix'
_diffrn_measurement_method '\w scans'
_diffrn_orient_matrix_type 'CrysAlisPro convention (1999,Acta A55,543-557)'
_diffrn_orient_matrix_UB_11 -0.0917046000
_diffrn_orient_matrix_UB_12 0.0329865000
_diffrn_orient_matrix_UB_13 0.0666213000
_diffrn_orient_matrix_UB_21 -0.0913977000
_diffrn_orient_matrix_UB_22 -0.0635190000
_diffrn_orient_matrix_UB_23 -0.0096779000
_diffrn_orient_matrix_UB_31 0.0379201000
_diffrn_orient_matrix_UB_32 -0.0910709000
_diffrn_orient_matrix_UB_33 0.0737826000
_diffrn_radiation_monochromator mirror
_diffrn_radiation_probe x-ray
_diffrn_radiation_type 'Cu K\a'
_diffrn_radiation_wavelength 1.54184
_diffrn_reflns_av_R_equivalents 0.0452
_diffrn_reflns_av_unetI/netI 0.0410
_diffrn_reflns_Laue_measured_fraction_full 0.998
_diffrn_reflns_Laue_measured_fraction_max 0.963
_diffrn_reflns_limit_h_max 14
_diffrn_reflns_limit_h_min -14
_diffrn_reflns_limit_k_max 17
_diffrn_reflns_limit_k_min -17
_diffrn_reflns_limit_l_max 21
_diffrn_reflns_limit_l_min -20
_diffrn_reflns_number 35587
_diffrn_reflns_point_group_measured_fraction_full 0.998
_diffrn_reflns_point_group_measured_fraction_max 0.963
_diffrn_reflns_theta_full 67.684
_diffrn_reflns_theta_max 77.076
_diffrn_reflns_theta_min 2.865
_diffrn_source 'micro-focus sealed X-ray tube'
_diffrn_source_type 'PhotonJet (Cu) X-ray Source'
_exptl_absorpt_coefficient_mu 4.040
_exptl_absorpt_correction_T_max 1.00000
_exptl_absorpt_correction_T_min 0.55650
_exptl_absorpt_correction_type multi-scan
_exptl_absorpt_process_details
;
CrysAlisPro 1.171.40.57a (Rigaku Oxford Diffraction, 2019)
Empirical absorption correction using spherical harmonics,
 implemented in SCALE3 ABSPACK scaling algorithm.
;
_exptl_crystal_colour orange
_exptl_crystal_density_diffrn 1.368
_exptl_crystal_description plate
_exptl_crystal_F_000 1080
_exptl_crystal_size_max 0.250
_exptl_crystal_size_mid 0.150
_exptl_crystal_size_min 0.050
_refine_diff_density_max 1.673
_refine_diff_density_min -0.962
_refine_diff_density_rms 0.059
_refine_ls_extinction_coef 0.00038(7)
_refine_ls_extinction_expression Fc^*^=kFc[1+0.001xFc^2^\l^3^/sin(2\q)]^-1/4^
_refine_ls_extinction_method 'SHELXL-2017/1 (Sheldrick 2017)'
_refine_ls_goodness_of_fit_ref 1.038
_refine_ls_hydrogen_treatment constr
_refine_ls_matrix_type full
_refine_ls_number_parameters 602
_refine_ls_number_reflns 10386
_refine_ls_number_restraints 0
_refine_ls_restrained_S_all 1.038
_refine_ls_R_factor_all 0.0436
_refine_ls_R_factor_gt 0.0420
_refine_ls_shift/su_max 0.001
_refine_ls_shift/su_mean 0.000
_refine_ls_structure_factor_coef Fsqd
_refine_ls_weighting_details 'w=1/[\s^2^(Fo^2^)+(0.0442P)^2^+1.9832P] where P=(Fo^2^+2Fc^2^)/3'
_refine_ls_weighting_scheme calc
_refine_ls_wR_factor_gt 0.1063
_refine_ls_wR_factor_ref 0.1075
_reflns_Friedel_coverage 0.000
_reflns_number_gt 9789
_reflns_number_total 10386
_reflns_threshold_expression 'I > 2\s(I)'
_cod_data_source_file d4nj02694b2.cif
_cod_data_source_block shelx_CCDC2
_cod_depositor_comments 'Adding full bibliography for 7063402--7063405.cif.'
_cod_database_code 7063404
_shelx_shelxl_version_number 2017/1
_shelx_space_group_comment
;
The symmetry employed for this shelxl refinement is uniquely defined
by the following loop, which should always be used as a source of
symmetry information in preference to the above space-group names.
They are only intended as comments.
;
_shelx_estimated_absorpt_t_min 0.432
_shelx_estimated_absorpt_t_max 0.824
_oxdiff_exptl_absorpt_empirical_full_min 0.586
_oxdiff_exptl_absorpt_empirical_full_max 2.610
_oxdiff_exptl_absorpt_empirical_details
;
Empirical correction (ABSPACK) includes:
- Absorption correction using spherical harmonics
- Frame scaling
;
_diffrn_oxdiff_digest_frames
;
011699cc7111c7e2e8867e00777081f0c200101e38c
;

loop_
_space_group_symop_operation_xyz
'x, y, z'
'-x, -y, -z'

loop_
_atom_site_label
_atom_site_type_symbol
_atom_site_fract_x
_atom_site_fract_y
_atom_site_fract_z
_atom_site_U_iso_or_equiv
_atom_site_adp_type
_atom_site_occupancy
_atom_site_site_symmetry_order
_atom_site_calc_flag
_atom_site_refinement_flags_posn
_atom_site_refinement_flags_adp
_atom_site_refinement_flags_occupancy
_atom_site_disorder_assembly
_atom_site_disorder_group
C1 C 0.3004(2) 0.4160(2) 0.49562(17) 0.0451(6) Uani 1 1 d . . . . .
C2 C 0.3816(4) 0.4873(3) 0.4534(3) 0.0871(13) Uani 1 1 d . . . . .
H2 H 0.369954 0.549422 0.461346 0.105 Uiso 1 1 calc R U . . .
C3 C 0.4815(4) 0.4686(3) 0.3988(3) 0.0945(15) Uani 1 1 d . . . . .
H3 H 0.534343 0.519169 0.369658 0.113 Uiso 1 1 calc R U . . .
C4 C 0.5031(3) 0.3805(3) 0.3872(3) 0.0767(11) Uani 1 1 d . . . . .
H4 H 0.571012 0.368269 0.351331 0.092 Uiso 1 1 calc R U . . .
C5 C 0.4244(5) 0.3091(4) 0.4286(4) 0.1099(19) Uani 1 1 d . . . . .
H5 H 0.438224 0.247060 0.420582 0.132 Uiso 1 1 calc R U . . .
C6 C 0.3236(4) 0.3253(3) 0.4828(3) 0.0852(13) Uani 1 1 d . . . . .
H6 H 0.271147 0.274251 0.510787 0.102 Uiso 1 1 calc R U . . .
C7 C 0.1826(2) 0.5369(2) 0.60272(19) 0.0487(6) Uani 1 1 d . . . . .
C8 C 0.2016(3) 0.6334(2) 0.5413(2) 0.0603(8) Uani 1 1 d . . . . .
H8 H 0.214328 0.642136 0.482551 0.072 Uiso 1 1 calc R U . . .
C9 C 0.2016(3) 0.7156(3) 0.5673(3) 0.0769(11) Uani 1 1 d . . . . .
H9 H 0.215401 0.778875 0.525824 0.092 Uiso 1 1 calc R U . . .
C10 C 0.1817(4) 0.7044(4) 0.6528(4) 0.0858(13) Uani 1 1 d . . . . .
H10 H 0.181092 0.760201 0.669743 0.103 Uiso 1 1 calc R U . . .
C11 C 0.1627(4) 0.6123(4) 0.7136(3) 0.0818(12) Uani 1 1 d . . . . .
H11 H 0.149387 0.605465 0.772061 0.098 Uiso 1 1 calc R U . . .
C12 C 0.1629(3) 0.5264(3) 0.6895(2) 0.0642(8) Uani 1 1 d . . . . .
H12 H 0.149851 0.463447 0.731716 0.077 Uiso 1 1 calc R U . . .
C13 C 0.1540(3) 0.3185(2) 0.65333(18) 0.0543(7) Uani 1 1 d . . . . .
C14 C 0.0669(4) 0.2535(2) 0.6676(2) 0.0700(10) Uani 1 1 d . . . . .
H14 H 0.009320 0.271659 0.633366 0.084 Uiso 1 1 calc R U . . .
C15 C 0.0658(5) 0.1600(3) 0.7338(3) 0.1031(18) Uani 1 1 d . . . . .
H15 H 0.007886 0.115456 0.743505 0.124 Uiso 1 1 calc R U . . .
C16 C 0.1510(7) 0.1344(4) 0.7846(3) 0.125(3) Uani 1 1 d . . . . .
H16 H 0.149054 0.073138 0.829687 0.150 Uiso 1 1 calc R U . . .
C17 C 0.2374(6) 0.1975(4) 0.7696(3) 0.112(2) Uani 1 1 d . . . . .
H17 H 0.295203 0.178779 0.803652 0.134 Uiso 1 1 calc R U . . .
C18 C 0.2403(4) 0.2896(3) 0.7041(2) 0.0764(11) Uani 1 1 d . . . . .
H18 H 0.300385 0.332364 0.693854 0.092 Uiso 1 1 calc R U . . .
C19 C 0.4830(2) 0.1141(2) 0.24900(16) 0.0442(6) Uani 1 1 d . . . . .
C20 C 0.5870(3) 0.0580(2) 0.2417(2) 0.0544(7) Uani 1 1 d . . . . .
H20 H 0.585194 -0.010729 0.252897 0.065 Uiso 1 1 calc R U . . .
C21 C 0.6936(3) 0.1032(3) 0.2178(2) 0.0649(9) Uani 1 1 d . . . . .
H21 H 0.762611 0.064279 0.214037 0.078 Uiso 1 1 calc R U . . .
C22 C 0.6987(3) 0.2031(3) 0.2000(2) 0.0690(9) Uani 1 1 d . . . . .
H22 H 0.770735 0.233033 0.182483 0.083 Uiso 1 1 calc R U . . .
C23 C 0.5974(4) 0.2599(3) 0.2079(3) 0.0849(12) Uani 1 1 d . . . . .
H23 H 0.600601 0.328428 0.197107 0.102 Uiso 1 1 calc R U . . .
C24 C 0.4894(3) 0.2157(3) 0.2321(3) 0.0715(10) Uani 1 1 d . . . . .
H24 H 0.420942 0.255114 0.236994 0.086 Uiso 1 1 calc R U . . .
C25 C 0.2971(2) 0.0429(2) 0.39468(17) 0.0463(6) Uani 1 1 d . . . . .
C26 C 0.3696(3) 0.0595(3) 0.4430(2) 0.0653(8) Uani 1 1 d . . . . .
H26 H 0.444969 0.080638 0.417069 0.078 Uiso 1 1 calc R U . . .
C27 C 0.3301(4) 0.0445(4) 0.5312(2) 0.0827(12) Uani 1 1 d . . . . .
H27 H 0.379066 0.056863 0.563409 0.099 Uiso 1 1 calc R U . . .
C28 C 0.2206(4) 0.0119(3) 0.5702(2) 0.0735(10) Uani 1 1 d . . . . .
H28 H 0.194433 0.003135 0.628624 0.088 Uiso 1 1 calc R U . . .
C29 C 0.1490(3) -0.0080(3) 0.5237(2) 0.0715(10) Uani 1 1 d . . . . .
H29 H 0.075240 -0.032460 0.550837 0.086 Uiso 1 1 calc R U . . .
C30 C 0.1864(3) 0.0085(3) 0.4355(2) 0.0620(8) Uani 1 1 d . . . . .
H30 H 0.136769 -0.003769 0.403730 0.074 Uiso 1 1 calc R U . . .
C31 C 0.3638(2) -0.0656(2) 0.27827(18) 0.0458(6) Uani 1 1 d . . . . .
C32 C 0.3364(5) -0.0891(3) 0.2122(3) 0.0846(13) Uani 1 1 d . . . . .
H32 H 0.303541 -0.039819 0.168698 0.102 Uiso 1 1 calc R U . . .
C33 C 0.3574(6) -0.1862(3) 0.2096(3) 0.114(2) Uani 1 1 d . . . . .
H33 H 0.341810 -0.200550 0.162933 0.137 Uiso 1 1 calc R U . . .
C34 C 0.4006(5) -0.2605(3) 0.2744(3) 0.0935(14) Uani 1 1 d . . . . .
H34 H 0.410500 -0.326021 0.273772 0.112 Uiso 1 1 calc R U . . .
C35 C 0.4294(3) -0.2378(2) 0.3407(2) 0.0687(9) Uani 1 1 d . . . . .
H35 H 0.461719 -0.287639 0.384103 0.082 Uiso 1 1 calc R U . . .
C36 C 0.4107(3) -0.1419(2) 0.3431(2) 0.0553(7) Uani 1 1 d . . . . .
H36 H 0.429728 -0.127492 0.388685 0.066 Uiso 1 1 calc R U . . .
C37 C 0.3224(3) 0.3006(2) -0.01210(19) 0.0521(6) Uani 1 1 d . . . . .
C38 C 0.4257(4) 0.2963(4) 0.0155(3) 0.0950(15) Uani 1 1 d . . . . .
H38 H 0.436891 0.250971 0.069281 0.114 Uiso 1 1 calc R U . . .
C39 C 0.5143(5) 0.3600(5) -0.0373(5) 0.126(2) Uani 1 1 d . . . . .
H39 H 0.585582 0.355514 -0.019422 0.152 Uiso 1 1 calc R U . . .
C40 C 0.4972(5) 0.4293(4) -0.1154(4) 0.1154(19) Uani 1 1 d . . . . .
H40 H 0.555125 0.473904 -0.149035 0.139 Uiso 1 1 calc R U . . .
C41 C 0.3968(5) 0.4324(4) -0.1430(3) 0.0984(15) Uani 1 1 d . . . . .
H41 H 0.386416 0.477726 -0.196992 0.118 Uiso 1 1 calc R U . . .
C42 C 0.3088(4) 0.3692(3) -0.0923(2) 0.0722(10) Uani 1 1 d . . . . .
H42 H 0.239266 0.372639 -0.112291 0.087 Uiso 1 1 calc R U . . .
C43 C 0.0751(2) 0.2790(2) 0.02292(17) 0.0462(6) Uani 1 1 d . . . . .
C44 C 0.0086(3) 0.3381(3) 0.0672(2) 0.0598(8) Uani 1 1 d . . . . .
H44 H 0.030101 0.341269 0.116654 0.072 Uiso 1 1 calc R U . . .
C45 C -0.0898(3) 0.3926(3) 0.0385(2) 0.0764(11) Uani 1 1 d . . . . .
H45 H -0.133206 0.432983 0.068147 0.092 Uiso 1 1 calc R U . . .
C46 C -0.1234(4) 0.3871(3) -0.0336(3) 0.0805(11) Uani 1 1 d . . . . .
H46 H -0.189982 0.423097 -0.052474 0.097 Uiso 1 1 calc R U . . .
C47 C -0.0584(4) 0.3281(3) -0.0778(3) 0.0844(12) Uani 1 1 d . . . . .
H47 H -0.080878 0.324807 -0.126830 0.101 Uiso 1 1 calc R U . . .
C48 C 0.0396(3) 0.2740(3) -0.0502(2) 0.0672(9) Uani 1 1 d . . . . .
H48 H 0.082558 0.233828 -0.080244 0.081 Uiso 1 1 calc R U . . .
C49 C 0.2300(3) 0.1069(2) 0.02423(17) 0.0473(6) Uani 1 1 d . . . . .
C50 C 0.1403(3) 0.0402(3) 0.0519(2) 0.0610(8) Uani 1 1 d . . . . .
H50 H 0.069183 0.055078 0.082948 0.073 Uiso 1 1 calc R U . . .
C51 C 0.1562(4) -0.0487(3) 0.0334(3) 0.0761(10) Uani 1 1 d . . . . .
H51 H 0.095563 -0.092891 0.051731 0.091 Uiso 1 1 calc R U . . .
C52 C 0.2612(5) -0.0717(3) -0.0118(3) 0.0806(12) Uani 1 1 d . . . . .
H52 H 0.271678 -0.131339 -0.024023 0.097 Uiso 1 1 calc R U . . .
C53 C 0.3509(4) -0.0063(3) -0.0391(2) 0.0760(11) Uani 1 1 d . . . . .
H53 H 0.422076 -0.022203 -0.069412 0.091 Uiso 1 1 calc R U . . .
C54 C 0.3359(3) 0.0831(3) -0.0216(2) 0.0577(7) Uani 1 1 d . . . . .
H54 H 0.396723 0.127135 -0.040537 0.069 Uiso 1 1 calc R U . . .
C55 C 0.1375(2) 0.4427(2) 0.32661(17) 0.0432(5) Uani 1 1 d . . . . .
C56 C 0.0980(3) 0.3473(2) 0.37322(19) 0.0509(6) Uani 1 1 d . . . . .
H56 H 0.057821 0.332970 0.429923 0.061 Uiso 1 1 calc R U . . .
C57 C 0.1181(3) 0.2733(2) 0.33596(19) 0.0515(6) Uani 1 1 d . . . . .
H57 H 0.089179 0.210316 0.368873 0.062 Uiso 1 1 calc R U . . .
C58 C 0.2175(3) 0.3784(2) 0.2118(2) 0.0567(7) Uani 1 1 d . . . . .
H58 H 0.260179 0.389880 0.156043 0.068 Uiso 1 1 calc R U . . .
C59 C 0.2012(3) 0.4555(2) 0.24289(19) 0.0538(7) Uani 1 1 d . . . . .
H59 H 0.232352 0.517353 0.208744 0.065 Uiso 1 1 calc R U . . .
Cl1 Cl 0.01640(7) 0.09559(6) 0.25466(5) 0.05979(19) Uani 1 1 d . . . . .
Cu1 Cu 0.19984(3) 0.16460(3) 0.20619(2) 0.04585(11) Uani 1 1 d . . . . .
P1 P 0.16324(6) 0.43652(5) 0.56347(4) 0.03902(14) Uani 1 1 d . . . . .
P2 P 0.33667(6) 0.06343(5) 0.27841(4) 0.04002(14) Uani 1 1 d . . . . .
P3 P 0.20873(6) 0.21581(5) 0.06084(4) 0.04163(15) Uani 1 1 d . . . . .
Pd1 Pd 0.000000 0.500000 0.500000 0.03452(8) Uani 1 2 d S . P . .
S1 S 0.11226(6) 0.54673(5) 0.36031(4) 0.04406(15) Uani 1 1 d . . . . .
N1 N 0.1763(2) 0.28624(18) 0.25573(15) 0.0498(5) Uani 1 1 d . . . . .

loop_
_atom_site_aniso_label
_atom_site_aniso_U_11
_atom_site_aniso_U_22
_atom_site_aniso_U_33
_atom_site_aniso_U_23
_atom_site_aniso_U_13
_atom_site_aniso_U_12
C1 0.0460(14) 0.0449(14) 0.0434(13) -0.0145(11) -0.0097(11) 0.0040(11)
C2 0.075(2) 0.0502(19) 0.114(3) -0.026(2) 0.029(2) -0.0053(17)
C3 0.067(2) 0.076(3) 0.111(3) -0.022(2) 0.031(2) -0.008(2)
C4 0.060(2) 0.087(3) 0.072(2) -0.028(2) 0.0066(17) 0.0132(19)
C5 0.103(3) 0.087(3) 0.140(4) -0.072(3) 0.040(3) -0.006(3)
C6 0.080(3) 0.073(2) 0.105(3) -0.053(2) 0.026(2) -0.016(2)
C7 0.0452(14) 0.0534(16) 0.0577(16) -0.0297(13) -0.0173(12) 0.0078(12)
C8 0.0650(19) 0.0489(17) 0.073(2) -0.0284(15) -0.0152(16) 0.0036(14)
C9 0.072(2) 0.059(2) 0.115(3) -0.047(2) -0.020(2) 0.0009(17)
C10 0.082(3) 0.084(3) 0.126(4) -0.071(3) -0.038(3) 0.014(2)
C11 0.077(2) 0.116(4) 0.082(3) -0.068(3) -0.030(2) 0.019(2)
C12 0.0652(19) 0.079(2) 0.0584(18) -0.0356(17) -0.0186(15) 0.0134(17)
C13 0.0676(18) 0.0411(14) 0.0425(14) -0.0093(11) -0.0010(13) 0.0122(13)
C14 0.083(2) 0.0390(16) 0.074(2) -0.0158(15) 0.0074(18) 0.0027(15)
C15 0.134(4) 0.043(2) 0.096(3) -0.011(2) 0.034(3) -0.002(2)
C16 0.190(7) 0.059(3) 0.065(3) 0.011(2) 0.023(3) 0.050(4)
C17 0.159(5) 0.094(4) 0.048(2) -0.005(2) -0.019(3) 0.068(4)
C18 0.093(3) 0.074(2) 0.0489(17) -0.0116(16) -0.0186(17) 0.031(2)
C19 0.0511(14) 0.0458(14) 0.0370(12) -0.0155(11) -0.0085(11) -0.0018(11)
C20 0.0536(16) 0.0552(17) 0.0529(16) -0.0219(13) 0.0008(13) -0.0034(13)
C21 0.0483(16) 0.089(3) 0.0570(18) -0.0282(17) 0.0002(13) -0.0063(16)
C22 0.062(2) 0.088(3) 0.063(2) -0.0280(18) -0.0056(15) -0.0264(18)
C23 0.088(3) 0.060(2) 0.115(3) -0.030(2) -0.026(2) -0.021(2)
C24 0.062(2) 0.0503(18) 0.106(3) -0.0271(18) -0.0226(19) -0.0042(15)
C25 0.0518(15) 0.0441(14) 0.0410(13) -0.0138(11) -0.0089(11) 0.0049(11)
C26 0.066(2) 0.084(2) 0.0497(17) -0.0260(16) -0.0079(14) -0.0124(17)
C27 0.090(3) 0.118(3) 0.0506(19) -0.037(2) -0.0133(18) -0.018(2)
C28 0.080(2) 0.095(3) 0.0413(16) -0.0222(17) -0.0053(16) 0.000(2)
C29 0.062(2) 0.092(3) 0.0469(17) -0.0119(17) -0.0020(14) -0.0007(18)
C30 0.0543(17) 0.082(2) 0.0433(15) -0.0137(15) -0.0087(13) -0.0023(15)
C31 0.0503(14) 0.0397(13) 0.0453(14) -0.0138(11) -0.0058(11) 0.0000(11)
C32 0.147(4) 0.0501(19) 0.069(2) -0.0225(17) -0.051(3) 0.014(2)
C33 0.211(6) 0.063(3) 0.096(3) -0.044(2) -0.072(4) 0.019(3)
C34 0.148(4) 0.0439(19) 0.096(3) -0.030(2) -0.033(3) 0.011(2)
C35 0.080(2) 0.0418(16) 0.073(2) -0.0077(15) -0.0149(18) 0.0064(15)
C36 0.0645(18) 0.0430(15) 0.0544(16) -0.0103(13) -0.0139(14) -0.0007(13)
C37 0.0523(15) 0.0515(16) 0.0487(15) -0.0162(12) 0.0014(12) -0.0082(12)
C38 0.068(2) 0.121(4) 0.082(3) -0.007(3) -0.015(2) -0.037(2)
C39 0.072(3) 0.159(6) 0.142(5) -0.035(5) -0.007(3) -0.052(3)
C40 0.092(4) 0.102(4) 0.122(4) -0.014(3) 0.027(3) -0.049(3)
C41 0.100(3) 0.079(3) 0.085(3) 0.003(2) 0.010(3) -0.029(3)
C42 0.076(2) 0.065(2) 0.0588(19) -0.0022(16) -0.0013(17) -0.0179(17)
C43 0.0456(14) 0.0448(14) 0.0424(13) -0.0074(11) -0.0065(11) -0.0051(11)
C44 0.0611(18) 0.0617(19) 0.0478(16) -0.0126(14) -0.0066(13) 0.0076(15)
C45 0.070(2) 0.078(2) 0.064(2) -0.0126(18) -0.0067(17) 0.0212(19)
C46 0.064(2) 0.082(3) 0.080(3) -0.006(2) -0.0249(19) 0.0112(19)
C47 0.093(3) 0.084(3) 0.086(3) -0.025(2) -0.052(2) 0.011(2)
C48 0.078(2) 0.067(2) 0.066(2) -0.0272(17) -0.0308(17) 0.0072(17)
C49 0.0591(16) 0.0481(15) 0.0347(12) -0.0139(11) -0.0116(11) 0.0036(12)
C50 0.071(2) 0.0565(18) 0.0576(18) -0.0221(14) -0.0091(15) -0.0070(15)
C51 0.107(3) 0.059(2) 0.072(2) -0.0269(18) -0.028(2) -0.009(2)
C52 0.131(4) 0.057(2) 0.067(2) -0.0339(18) -0.036(2) 0.019(2)
C53 0.094(3) 0.079(3) 0.061(2) -0.0361(19) -0.0221(19) 0.031(2)
C54 0.0632(18) 0.0613(19) 0.0489(16) -0.0211(14) -0.0119(13) 0.0084(14)
C55 0.0435(13) 0.0457(14) 0.0418(13) -0.0177(11) -0.0092(10) 0.0044(11)
C56 0.0558(16) 0.0499(16) 0.0437(14) -0.0168(12) 0.0000(12) -0.0018(12)
C57 0.0564(16) 0.0443(15) 0.0522(16) -0.0199(12) -0.0012(12) 0.0003(12)
C58 0.0693(19) 0.0491(16) 0.0453(15) -0.0171(13) 0.0040(13) 0.0014(14)
C59 0.0632(18) 0.0469(15) 0.0465(15) -0.0147(12) 0.0005(13) -0.0059(13)
Cl1 0.0532(4) 0.0698(5) 0.0536(4) -0.0187(3) 0.0005(3) -0.0177(3)
Cu1 0.0472(2) 0.0472(2) 0.0388(2) -0.01150(16) -0.00592(16) 0.00226(17)
P1 0.0430(3) 0.0359(3) 0.0380(3) -0.0127(2) -0.0093(2) 0.0038(2)
P2 0.0448(3) 0.0372(3) 0.0371(3) -0.0122(2) -0.0074(2) 0.0010(2)
P3 0.0441(3) 0.0422(3) 0.0361(3) -0.0114(3) -0.0047(2) -0.0027(3)
Pd1 0.04051(14) 0.03161(13) 0.03316(13) -0.01468(9) -0.00562(9) 0.00203(9)
S1 0.0540(4) 0.0387(3) 0.0380(3) -0.0159(2) 0.0002(3) -0.0019(3)
N1 0.0591(14) 0.0434(12) 0.0490(13) -0.0228(10) -0.0041(10) 0.0031(10)

loop_
_atom_type_symbol
_atom_type_description
_atom_type_scat_dispersion_real
_atom_type_scat_dispersion_imag
_atom_type_scat_source
C C 0.0181 0.0091 'International Tables Vol C Tables 4.2.6.8 and 6.1.1.4'
H H 0.0000 0.0000 'International Tables Vol C Tables 4.2.6.8 and 6.1.1.4'
Cl Cl 0.3639 0.7018 'International Tables Vol C Tables 4.2.6.8 and 6.1.1.4'
Cu Cu -1.9646 0.5888 'International Tables Vol C Tables 4.2.6.8 and 6.1.1.4'
P P 0.2955 0.4335 'International Tables Vol C Tables 4.2.6.8 and 6.1.1.4'
Pd Pd 0.1215 3.9337 'International Tables Vol C Tables 4.2.6.8 and 6.1.1.4'
S S 0.3331 0.5567 'International Tables Vol C Tables 4.2.6.8 and 6.1.1.4'
N N 0.0311 0.0180 'International Tables Vol C Tables 4.2.6.8 and 6.1.1.4'

loop_
_geom_angle_atom_site_label_1
_geom_angle_atom_site_label_2
_geom_angle_atom_site_label_3
_geom_angle
_geom_angle_site_symmetry_1
_geom_angle_site_symmetry_3
_geom_angle_publ_flag
C2 C1 C6 116.8(3) . . ?
C2 C1 P1 124.0(2) . . ?
C6 C1 P1 119.2(2) . . ?
C1 C2 C3 121.1(4) . . ?
C1 C2 H2 119.5 . . ?
C3 C2 H2 119.5 . . ?
C4 C3 C2 121.5(4) . . ?
C4 C3 H3 119.2 . . ?
C2 C3 H3 119.2 . . ?
C3 C4 C5 118.2(4) . . ?
C3 C4 H4 120.9 . . ?
C5 C4 H4 120.9 . . ?
C4 C5 C6 121.8(4) . . ?
C4 C5 H5 119.1 . . ?
C6 C5 H5 119.1 . . ?
C1 C6 C5 120.5(4) . . ?
C1 C6 H6 119.7 . . ?
C5 C6 H6 119.7 . . ?
C12 C7 C8 118.3(3) . . ?
C12 C7 P1 123.3(3) . . ?
C8 C7 P1 117.7(2) . . ?
C9 C8 C7 120.8(4) . . ?
C9 C8 H8 119.6 . . ?
C7 C8 H8 119.6 . . ?
C10 C9 C8 120.4(4) . . ?
C10 C9 H9 119.8 . . ?
C8 C9 H9 119.8 . . ?
C11 C10 C9 120.2(4) . . ?
C11 C10 H10 119.9 . . ?
C9 C10 H10 119.9 . . ?
C10 C11 C12 121.0(4) . . ?
C10 C11 H11 119.5 . . ?
C12 C11 H11 119.5 . . ?
C7 C12 C11 119.3(4) . . ?
C7 C12 H12 120.3 . . ?
C11 C12 H12 120.3 . . ?
C14 C13 C18 119.4(3) . . ?
C14 C13 P1 120.5(3) . . ?
C18 C13 P1 119.8(3) . . ?
C13 C14 C15 119.6(5) . . ?
C13 C14 H14 120.2 . . ?
C15 C14 H14 120.2 . . ?
C16 C15 C14 119.6(5) . . ?
C16 C15 H15 120.2 . . ?
C14 C15 H15 120.2 . . ?
C17 C16 C15 120.7(4) . . ?
C17 C16 H16 119.7 . . ?
C15 C16 H16 119.7 . . ?
C16 C17 C18 120.4(5) . . ?
C16 C17 H17 119.8 . . ?
C18 C17 H17 119.8 . . ?
C17 C18 C13 120.2(5) . . ?
C17 C18 H18 119.9 . . ?
C13 C18 H18 119.9 . . ?
C24 C19 C20 117.9(3) . . ?
C24 C19 P2 117.3(2) . . ?
C20 C19 P2 124.8(2) . . ?
C19 C20 C21 120.6(3) . . ?
C19 C20 H20 119.7 . . ?
C21 C20 H20 119.7 . . ?
C22 C21 C20 121.0(3) . . ?
C22 C21 H21 119.5 . . ?
C20 C21 H21 119.5 . . ?
C21 C22 C23 119.5(3) . . ?
C21 C22 H22 120.2 . . ?
C23 C22 H22 120.2 . . ?
C22 C23 C24 120.3(4) . . ?
C22 C23 H23 119.8 . . ?
C24 C23 H23 119.8 . . ?
C19 C24 C23 120.6(4) . . ?
C19 C24 H24 119.7 . . ?
C23 C24 H24 119.7 . . ?
C26 C25 C30 118.8(3) . . ?
C26 C25 P2 124.4(2) . . ?
C30 C25 P2 116.9(2) . . ?
C25 C26 C27 120.2(3) . . ?
C25 C26 H26 119.9 . . ?
C27 C26 H26 119.9 . . ?
C28 C27 C26 120.4(4) . . ?
C28 C27 H27 119.8 . . ?
C26 C27 H27 119.8 . . ?
C27 C28 C29 120.1(3) . . ?
C27 C28 H28 120.0 . . ?
C29 C28 H28 120.0 . . ?
C28 C29 C30 120.1(3) . . ?
C28 C29 H29 120.0 . . ?
C30 C29 H29 120.0 . . ?
C25 C30 C29 120.5(3) . . ?
C25 C30 H30 119.8 . . ?
C29 C30 H30 119.8 . . ?
C32 C31 C36 118.1(3) . . ?
C32 C31 P2 119.0(2) . . ?
C36 C31 P2 122.9(2) . . ?
C31 C32 C33 120.4(3) . . ?
C31 C32 H32 119.8 . . ?
C33 C32 H32 119.8 . . ?
C34 C33 C32 120.8(4) . . ?
C34 C33 H33 119.6 . . ?
C32 C33 H33 119.6 . . ?
C33 C34 C35 119.4(4) . . ?
C33 C34 H34 120.3 . . ?
C35 C34 H34 120.3 . . ?
C36 C35 C34 120.2(3) . . ?
C36 C35 H35 119.9 . . ?
C34 C35 H35 119.9 . . ?
C35 C36 C31 121.1(3) . . ?
C35 C36 H36 119.5 . . ?
C31 C36 H36 119.5 . . ?
C38 C37 C42 118.5(3) . . ?
C38 C37 P3 117.6(3) . . ?
C42 C37 P3 123.9(3) . . ?
C37 C38 C39 119.7(5) . . ?
C37 C38 H38 120.1 . . ?
C39 C38 H38 120.1 . . ?
C40 C39 C38 120.5(5) . . ?
C40 C39 H39 119.7 . . ?
C38 C39 H39 119.7 . . ?
C41 C40 C39 119.7(4) . . ?
C41 C40 H40 120.1 . . ?
C39 C40 H40 120.1 . . ?
C40 C41 C42 120.6(5) . . ?
C40 C41 H41 119.7 . . ?
C42 C41 H41 119.7 . . ?
C41 C42 C37 120.8(4) . . ?
C41 C42 H42 119.6 . . ?
C37 C42 H42 119.6 . . ?
C44 C43 C48 118.7(3) . . ?
C44 C43 P3 117.8(2) . . ?
C48 C43 P3 123.5(2) . . ?
C43 C44 C45 120.4(3) . . ?
C43 C44 H44 119.8 . . ?
C45 C44 H44 119.8 . . ?
C46 C45 C44 120.2(4) . . ?
C46 C45 H45 119.9 . . ?
C44 C45 H45 119.9 . . ?
C47 C46 C45 119.7(3) . . ?
C47 C46 H46 120.1 . . ?
C45 C46 H46 120.1 . . ?
C46 C47 C48 120.6(4) . . ?
C46 C47 H47 119.7 . . ?
C48 C47 H47 119.7 . . ?
C47 C48 C43 120.3(4) . . ?
C47 C48 H48 119.8 . . ?
C43 C48 H48 119.8 . . ?
C50 C49 C54 119.1(3) . . ?
C50 C49 P3 117.9(2) . . ?
C54 C49 P3 122.6(2) . . ?
C51 C50 C49 120.3(4) . . ?
C51 C50 H50 119.9 . . ?
C49 C50 H50 119.9 . . ?
C52 C51 C50 120.2(4) . . ?
C52 C51 H51 119.9 . . ?
C50 C51 H51 119.9 . . ?
C51 C52 C53 119.9(4) . . ?
C51 C52 H52 120.0 . . ?
C53 C52 H52 120.0 . . ?
C52 C53 C54 120.5(4) . . ?
C52 C53 H53 119.8 . . ?
C54 C53 H53 119.8 . . ?
C53 C54 C49 120.0(4) . . ?
C53 C54 H54 120.0 . . ?
C49 C54 H54 120.0 . . ?
C56 C55 C59 115.5(3) . . ?
C56 C55 S1 126.5(2) . . ?
C59 C55 S1 118.0(2) . . ?
C57 C56 C55 120.2(3) . . ?
C57 C56 H56 119.9 . . ?
C55 C56 H56 119.9 . . ?
N1 C57 C56 124.3(3) . . ?
N1 C57 H57 117.9 . . ?
C56 C57 H57 117.9 . . ?
N1 C58 C59 124.6(3) . . ?
N1 C58 H58 117.7 . . ?
C59 C58 H58 117.7 . . ?
C58 C59 C55 120.3(3) . . ?
C58 C59 H59 119.9 . . ?
C55 C59 H59 119.9 . . ?
N1 Cu1 P3 113.15(7) . . ?
N1 Cu1 P2 102.48(7) . . ?
P3 Cu1 P2 125.03(3) . . ?
N1 Cu1 Cl1 101.94(7) . . ?
P3 Cu1 Cl1 100.44(3) . . ?
P2 Cu1 Cl1 111.78(3) . . ?
C13 P1 C7 108.86(15) . . ?
C13 P1 C1 101.37(13) . . ?
C7 P1 C1 108.00(13) . . ?
C13 P1 Pd1 118.85(12) . . ?
C7 P1 Pd1 100.35(9) . . ?
C1 P1 Pd1 118.95(9) . . ?
C31 P2 C25 101.37(13) . . ?
C31 P2 C19 104.18(13) . . ?
C25 P2 C19 103.31(13) . . ?
C31 P2 Cu1 119.82(9) . . ?
C25 P2 Cu1 110.86(9) . . ?
C19 P2 Cu1 115.25(9) . . ?
C43 P3 C49 103.40(13) . . ?
C43 P3 C37 102.51(13) . . ?
C49 P3 C37 103.97(14) . . ?
C43 P3 Cu1 115.18(9) . . ?
C49 P3 Cu1 110.06(9) . . ?
C37 P3 Cu1 119.94(10) . . ?
P1 Pd1 P1 180.0 2_566 . ?
P1 Pd1 S1 92.34(2) 2_566 2_566 ?
P1 Pd1 S1 87.66(2) . 2_566 ?
P1 Pd1 S1 87.66(2) 2_566 . ?
P1 Pd1 S1 92.34(2) . . ?
S1 Pd1 S1 180.00(2) 2_566 . ?
C55 S1 Pd1 108.93(10) . . ?
C57 N1 C58 115.2(2) . . ?
C57 N1 Cu1 120.1(2) . . ?
C58 N1 Cu1 124.72(19) . . ?

loop_
_geom_bond_atom_site_label_1
_geom_bond_atom_site_label_2
_geom_bond_distance
_geom_bond_site_symmetry_2
_geom_bond_publ_flag
C1 C2 1.365(5) . ?
C1 C6 1.370(5) . ?
C1 P1 1.822(3) . ?
C2 C3 1.388(5) . ?
C2 H2 0.9300 . ?
C3 C4 1.323(6) . ?
C3 H3 0.9300 . ?
C4 C5 1.345(6) . ?
C4 H4 0.9300 . ?
C5 C6 1.381(6) . ?
C5 H5 0.9300 . ?
C6 H6 0.9300 . ?
C7 C12 1.380(4) . ?
C7 C8 1.404(5) . ?
C7 P1 1.821(3) . ?
C8 C9 1.382(5) . ?
C8 H8 0.9300 . ?
C9 C10 1.358(6) . ?
C9 H9 0.9300 . ?
C10 C11 1.355(7) . ?
C10 H10 0.9300 . ?
C11 C12 1.415(5) . ?
C11 H11 0.9300 . ?
C12 H12 0.9300 . ?
C13 C14 1.379(5) . ?
C13 C18 1.387(5) . ?
C13 P1 1.814(3) . ?
C14 C15 1.400(5) . ?
C14 H14 0.9300 . ?
C15 C16 1.378(9) . ?
C15 H15 0.9300 . ?
C16 C17 1.351(10) . ?
C16 H16 0.9300 . ?
C17 C18 1.380(6) . ?
C17 H17 0.9300 . ?
C18 H18 0.9300 . ?
C19 C24 1.380(4) . ?
C19 C20 1.384(4) . ?
C19 P2 1.834(3) . ?
C20 C21 1.385(5) . ?
C20 H20 0.9300 . ?
C21 C22 1.350(6) . ?
C21 H21 0.9300 . ?
C22 C23 1.366(6) . ?
C22 H22 0.9300 . ?
C23 C24 1.392(5) . ?
C23 H23 0.9300 . ?
C24 H24 0.9300 . ?
C25 C26 1.374(4) . ?
C25 C30 1.386(4) . ?
C25 P2 1.830(3) . ?
C26 C27 1.400(5) . ?
C26 H26 0.9300 . ?
C27 C28 1.362(6) . ?
C27 H27 0.9300 . ?
C28 C29 1.365(5) . ?
C28 H28 0.9300 . ?
C29 C30 1.393(5) . ?
C29 H29 0.9300 . ?
C30 H30 0.9300 . ?
C31 C32 1.368(5) . ?
C31 C36 1.394(4) . ?
C31 P2 1.827(3) . ?
C32 C33 1.389(6) . ?
C32 H32 0.9300 . ?
C33 C34 1.360(6) . ?
C33 H33 0.9300 . ?
C34 C35 1.371(6) . ?
C34 H34 0.9300 . ?
C35 C36 1.370(5) . ?
C35 H35 0.9300 . ?
C36 H36 0.9300 . ?
C37 C38 1.368(5) . ?
C37 C42 1.384(5) . ?
C37 P3 1.833(3) . ?
C38 C39 1.394(7) . ?
C38 H38 0.9300 . ?
C39 C40 1.371(8) . ?
C39 H39 0.9300 . ?
C40 C41 1.338(8) . ?
C40 H40 0.9300 . ?
C41 C42 1.378(5) . ?
C41 H41 0.9300 . ?
C42 H42 0.9300 . ?
C43 C44 1.383(4) . ?
C43 C48 1.397(4) . ?
C43 P3 1.829(3) . ?
C44 C45 1.385(5) . ?
C44 H44 0.9300 . ?
C45 C46 1.376(6) . ?
C45 H45 0.9300 . ?
C46 C47 1.374(6) . ?
C46 H46 0.9300 . ?
C47 C48 1.374(5) . ?
C47 H47 0.9300 . ?
C48 H48 0.9300 . ?
C49 C50 1.388(5) . ?
C49 C54 1.388(4) . ?
C49 P3 1.832(3) . ?
C50 C51 1.388(5) . ?
C50 H50 0.9300 . ?
C51 C52 1.372(6) . ?
C51 H51 0.9300 . ?
C52 C53 1.376(6) . ?
C52 H52 0.9300 . ?
C53 C54 1.387(5) . ?
C53 H53 0.9300 . ?
C54 H54 0.9300 . ?
C55 C56 1.382(4) . ?
C55 C59 1.404(4) . ?
C55 S1 1.736(3) . ?
C56 C57 1.377(4) . ?
C56 H56 0.9300 . ?
C57 N1 1.334(4) . ?
C57 H57 0.9300 . ?
C58 N1 1.345(4) . ?
C58 C59 1.350(4) . ?
C58 H58 0.9300 . ?
C59 H59 0.9300 . ?
Cl1 Cu1 2.3252(8) . ?
Cu1 N1 2.136(2) . ?
Cu1 P3 2.2658(7) . ?
Cu1 P2 2.2692(7) . ?
P1 Pd1 2.3153(6) . ?
Pd1 S1 2.3384(6) 2_566 ?
Pd1 S1 2.3384(6) . ?

loop_
_geom_torsion_atom_site_label_1
_geom_torsion_atom_site_label_2
_geom_torsion_atom_site_label_3
_geom_torsion_atom_site_label_4
_geom_torsion
_geom_torsion_site_symmetry_1
_geom_torsion_site_symmetry_2
_geom_torsion_site_symmetry_3
_geom_torsion_site_symmetry_4
_geom_torsion_publ_flag
C6 C1 C2 C3 1.3(7) . . . . ?
P1 C1 C2 C3 -176.4(4) . . . . ?
C1 C2 C3 C4 -1.7(8) . . . . ?
C2 C3 C4 C5 1.3(8) . . . . ?
C3 C4 C5 C6 -0.6(9) . . . . ?
C2 C1 C6 C5 -0.7(7) . . . . ?
P1 C1 C6 C5 177.1(4) . . . . ?
C4 C5 C6 C1 0.4(9) . . . . ?
C12 C7 C8 C9 0.6(5) . . . . ?
P1 C7 C8 C9 171.4(3) . . . . ?
C7 C8 C9 C10 -0.8(6) . . . . ?
C8 C9 C10 C11 0.7(6) . . . . ?
C9 C10 C11 C12 -0.2(6) . . . . ?
C8 C7 C12 C11 -0.1(5) . . . . ?
P1 C7 C12 C11 -170.4(3) . . . . ?
C10 C11 C12 C7 -0.1(6) . . . . ?
C18 C13 C14 C15 1.0(5) . . . . ?
P1 C13 C14 C15 175.9(3) . . . . ?
C13 C14 C15 C16 0.7(6) . . . . ?
C14 C15 C16 C17 -1.8(7) . . . . ?
C15 C16 C17 C18 1.2(8) . . . . ?
C16 C17 C18 C13 0.5(7) . . . . ?
C14 C13 C18 C17 -1.6(5) . . . . ?
P1 C13 C18 C17 -176.5(3) . . . . ?
C24 C19 C20 C21 -0.2(5) . . . . ?
P2 C19 C20 C21 179.1(2) . . . . ?
C19 C20 C21 C22 -0.9(5) . . . . ?
C20 C21 C22 C23 1.8(6) . . . . ?
C21 C22 C23 C24 -1.6(7) . . . . ?
C20 C19 C24 C23 0.5(6) . . . . ?
P2 C19 C24 C23 -178.9(3) . . . . ?
C22 C23 C24 C19 0.4(7) . . . . ?
C30 C25 C26 C27 -1.9(6) . . . . ?
P2 C25 C26 C27 178.1(3) . . . . ?
C25 C26 C27 C28 1.1(7) . . . . ?
C26 C27 C28 C29 1.0(7) . . . . ?
C27 C28 C29 C30 -2.3(7) . . . . ?
C26 C25 C30 C29 0.7(5) . . . . ?
P2 C25 C30 C29 -179.3(3) . . . . ?
C28 C29 C30 C25 1.4(6) . . . . ?
C36 C31 C32 C33 -1.2(7) . . . . ?
P2 C31 C32 C33 179.1(5) . . . . ?
C31 C32 C33 C34 2.9(10) . . . . ?
C32 C33 C34 C35 -3.5(10) . . . . ?
C33 C34 C35 C36 2.4(8) . . . . ?
C34 C35 C36 C31 -0.8(6) . . . . ?
C32 C31 C36 C35 0.2(5) . . . . ?
P2 C31 C36 C35 179.8(3) . . . . ?
C42 C37 C38 C39 -0.3(8) . . . . ?
P3 C37 C38 C39 -179.3(5) . . . . ?
C37 C38 C39 C40 2.2(10) . . . . ?
C38 C39 C40 C41 -3.3(11) . . . . ?
C39 C40 C41 C42 2.4(10) . . . . ?
C40 C41 C42 C37 -0.5(8) . . . . ?
C38 C37 C42 C41 -0.6(7) . . . . ?
P3 C37 C42 C41 178.4(4) . . . . ?
C48 C43 C44 C45 -1.2(5) . . . . ?
P3 C43 C44 C45 176.2(3) . . . . ?
C43 C44 C45 C46 1.1(6) . . . . ?
C44 C45 C46 C47 -0.7(7) . . . . ?
C45 C46 C47 C48 0.5(7) . . . . ?
C46 C47 C48 C43 -0.6(7) . . . . ?
C44 C43 C48 C47 1.0(5) . . . . ?
P3 C43 C48 C47 -176.2(3) . . . . ?
C54 C49 C50 C51 -0.4(5) . . . . ?
P3 C49 C50 C51 -173.5(3) . . . . ?
C49 C50 C51 C52 0.5(5) . . . . ?
C50 C51 C52 C53 -0.1(6) . . . . ?
C51 C52 C53 C54 -0.4(6) . . . . ?
C52 C53 C54 C49 0.4(5) . . . . ?
C50 C49 C54 C53 0.0(4) . . . . ?
P3 C49 C54 C53 172.7(2) . . . . ?
C59 C55 C56 C57 -2.5(4) . . . . ?
S1 C55 C56 C57 175.6(2) . . . . ?
C55 C56 C57 N1 1.1(5) . . . . ?
N1 C58 C59 C55 0.0(5) . . . . ?
C56 C55 C59 C58 2.0(4) . . . . ?
S1 C55 C59 C58 -176.2(3) . . . . ?
C14 C13 P1 C7 132.7(3) . . . . ?
C18 C13 P1 C7 -52.4(3) . . . . ?
C14 C13 P1 C1 -113.6(3) . . . . ?
C18 C13 P1 C1 61.3(3) . . . . ?
C14 C13 P1 Pd1 18.8(3) . . . . ?
C18 C13 P1 Pd1 -166.3(2) . . . . ?
C12 C7 P1 C13 -14.9(3) . . . . ?
C8 C7 P1 C13 174.7(2) . . . . ?
C12 C7 P1 C1 -124.2(3) . . . . ?
C8 C7 P1 C1 65.4(3) . . . . ?
C12 C7 P1 Pd1 110.6(2) . . . . ?
C8 C7 P1 Pd1 -59.8(2) . . . . ?
C2 C1 P1 C13 -139.1(3) . . . . ?
C6 C1 P1 C13 43.2(3) . . . . ?
C2 C1 P1 C7 -24.8(4) . . . . ?
C6 C1 P1 C7 157.6(3) . . . . ?
C2 C1 P1 Pd1 88.5(3) . . . . ?
C6 C1 P1 Pd1 -89.1(3) . . . . ?
C32 C31 P2 C25 146.1(3) . . . . ?
C36 C31 P2 C25 -33.5(3) . . . . ?
C32 C31 P2 C19 -106.8(3) . . . . ?
C36 C31 P2 C19 73.5(3) . . . . ?
C32 C31 P2 Cu1 23.9(4) . . . . ?
C36 C31 P2 Cu1 -155.8(2) . . . . ?
C26 C25 P2 C31 104.9(3) . . . . ?
C30 C25 P2 C31 -75.1(3) . . . . ?
C26 C25 P2 C19 -2.9(3) . . . . ?
C30 C25 P2 C19 177.1(2) . . . . ?
C26 C25 P2 Cu1 -126.9(3) . . . . ?
C30 C25 P2 Cu1 53.1(3) . . . . ?
C24 C19 P2 C31 171.2(3) . . . . ?
C20 C19 P2 C31 -8.1(3) . . . . ?
C24 C19 P2 C25 -83.2(3) . . . . ?
C20 C19 P2 C25 97.5(3) . . . . ?
C24 C19 P2 Cu1 37.9(3) . . . . ?
C20 C19 P2 Cu1 -141.4(2) . . . . ?
C44 C43 P3 C49 154.4(2) . . . . ?
C48 C43 P3 C49 -28.4(3) . . . . ?
C44 C43 P3 C37 -97.7(3) . . . . ?
C48 C43 P3 C37 79.5(3) . . . . ?
C44 C43 P3 Cu1 34.3(3) . . . . ?
C48 C43 P3 Cu1 -148.5(3) . . . . ?
C50 C49 P3 C43 -57.5(3) . . . . ?
C54 C49 P3 C43 129.7(2) . . . . ?
C50 C49 P3 C37 -164.3(2) . . . . ?
C54 C49 P3 C37 22.9(3) . . . . ?
C50 C49 P3 Cu1 66.0(2) . . . . ?
C54 C49 P3 Cu1 -106.8(2) . . . . ?
C38 C37 P3 C43 157.6(3) . . . . ?
C42 C37 P3 C43 -21.4(3) . . . . ?
C38 C37 P3 C49 -95.0(4) . . . . ?
C42 C37 P3 C49 86.0(3) . . . . ?
C38 C37 P3 Cu1 28.5(4) . . . . ?
C42 C37 P3 Cu1 -150.5(3) . . . . ?
C56 C55 S1 Pd1 0.4(3) . . . . ?
C59 C55 S1 Pd1 178.4(2) . . . . ?
C56 C57 N1 C58 0.9(5) . . . . ?
C56 C57 N1 Cu1 -179.6(2) . . . . ?
C59 C58 N1 C57 -1.5(5) . . . . ?
C59 C58 N1 Cu1 179.1(3) . . . . ?
